data_4513751
loop_
_publ_author_name
'Hiramatsu, Kenichi'
'Honjo, Takashi'
'Rauniyar, Vivek'
'Toste, F. Dean'

_publ_section_title
;
 Enantioselective Synthesis of Fluoro-Dihydroquinazolones and
 -Benzooxazinones by Fluorination-Initiated Asymmetric Cyclization
 Reactions.
;
_journal_issue 1
_journal_name_full 'ACS catalysis'
_journal_page_first 151
_journal_page_last 154
_journal_paper_doi 10.1021/acscatal.5b02182
_journal_volume 6
_journal_year 2015
_chemical_formula_sum 'C22 H19 F N2 O'
_chemical_formula_weight 346.39
_chemical_name_common ken4-153-9
_chemical_name_systematic
; 
 toste82 
;
_space_group.centring_type P

_space_group_crystal_system orthorhombic
_space_group_IT_number 61
_space_group_name_Hall '-P 2ac 2ab'
_space_group_name_H-M_alt 'P b c a'
_symmetry_space_group_name_Hall '-P 2ac 2ab'
_symmetry_space_group_name_H-M 'P b c a'
_atom_sites_solution_hydrogens geom
_atom_sites_solution_primary iterative
_atom_sites_solution_secondary difmap
_audit_creation_method SHELXL-2013
_cell_angle_alpha 90
_cell_angle_beta 90
_cell_angle_gamma 90
_cell_formula_units_Z 8
_cell_length_a 13.5231(9)
_cell_length_b 13.1489(9)
_cell_length_c 19.3467(14)
_cell_measurement_reflns_used 9795
_cell_measurement_temperature 100(2)
_cell_measurement_theta_max 68.27
_cell_measurement_theta_min 3.27
_cell_volume 3440.1(4)
_computing_cell_refinement 'Bruker SAINT'
_computing_data_collection 'Bruker APEX2'
_computing_data_reduction 'Bruker SAINT'
_computing_molecular_graphics ORTEP-32
_computing_publication_material WinGX
_computing_structure_refinement SHELXL-2013
_computing_structure_solution SHELXT
_diffrn_ambient_temperature 100(2)
_diffrn_detector_area_resol_mean 8.366
_diffrn_measured_fraction_theta_full 0.999
_diffrn_measured_fraction_theta_max 0.998
_diffrn_measurement_device_type 'Bruker APEX-II CCD'
_diffrn_measurement_method 'phi and omega scans'
_diffrn_radiation_type CuK\a
_diffrn_radiation_wavelength 1.54178
_diffrn_reflns_av_R_equivalents 0.0207
_diffrn_reflns_av_unetI/netI 0.0063
_diffrn_reflns_Laue_measured_fraction_full 0.999
_diffrn_reflns_Laue_measured_fraction_max 0.998
_diffrn_reflns_limit_h_max 16
_diffrn_reflns_limit_h_min -16
_diffrn_reflns_limit_k_max 15
_diffrn_reflns_limit_k_min -15
_diffrn_reflns_limit_l_max 20
_diffrn_reflns_limit_l_min -23
_diffrn_reflns_number 58533
_diffrn_reflns_point_group_measured_fraction_full 0.999
_diffrn_reflns_point_group_measured_fraction_max 0.998
_diffrn_reflns_theta_full 67.000
_diffrn_reflns_theta_max 68.335
_diffrn_reflns_theta_min 4.571
_diffrn_source 'microfocus rotating anode'
_exptl_absorpt_coefficient_mu 0.730
_exptl_absorpt_correction_T_max 0.929
_exptl_absorpt_correction_T_min 0.880
_exptl_absorpt_correction_type multi-scan
_exptl_absorpt_process_details SADABS
_exptl_crystal_colour colorles
_exptl_crystal_density_diffrn 1.338
_exptl_crystal_description prism
_exptl_crystal_F_000 1456
_exptl_crystal_size_max 0.100
_exptl_crystal_size_mid 0.080
_exptl_crystal_size_min 0.060
_refine_diff_density_max 0.475
_refine_diff_density_min -0.322
_refine_diff_density_rms 0.040
_refine_ls_extinction_method none
_refine_ls_goodness_of_fit_ref 1.047
_refine_ls_hydrogen_treatment constr
_refine_ls_matrix_type full
_refine_ls_number_parameters 236
_refine_ls_number_reflns 3151
_refine_ls_number_restraints 0
_refine_ls_restrained_S_all 1.047
_refine_ls_R_factor_all 0.0371
_refine_ls_R_factor_gt 0.0369
_refine_ls_shift/su_max 0.000
_refine_ls_shift/su_mean 0.000
_refine_ls_structure_factor_coef Fsqd
_refine_ls_weighting_details 'w=1/[\s^2^(Fo^2^)+(0.0425P)^2^+2.3325P] where P=(Fo^2^+2Fc^2^)/3'
_refine_ls_weighting_scheme calc
_refine_ls_wR_factor_gt 0.0946
_refine_ls_wR_factor_ref 0.0948
_reflns_Friedel_coverage 0.000
_reflns_number_gt 3124
_reflns_number_total 3151
_reflns_threshold_expression 'I > 2\s(I)'
_cod_data_source_file cs5b02182_si_002.cif
_cod_data_source_block toste82
_cod_depositor_comments
;Adding full bibliography for 4513751--4513752.cif.

 Adding full bibliography for 4513751--4513752.cif.

The following automatic conversions were performed:

'_space_group.centring_type' value 'primitive' was replaced with the
value 'P' as specified in the replacement file
'/home/antanas/src/cod-tools/trunk/data/replacement-values/replacement_values.lst'.

Automatic conversion script
Id: cif_fix_values 5642 2017-10-24 12:04:52Z antanas 
;
_cod_database_code 4513751
_shelx_space_group_comment
; 
The symmetry employed for this shelxl refinement is uniquely defined 
by the following loop, which should always be used as a source of 
symmetry information in preference to the above space-group names. 
They are only intended as comments. 
;
_shelx_estimated_absorpt_t_min 0.931
_shelx_estimated_absorpt_t_max 0.958
_shelxl_version_number 2013-4

loop_
_space_group_symop_operation_xyz
'x, y, z'
'-x+1/2, -y, z+1/2'
'-x, y+1/2, -z+1/2'
'x+1/2, -y+1/2, -z'
'-x, -y, -z'
'x-1/2, y, -z-1/2'
'x, -y-1/2, z-1/2'
'-x-1/2, y-1/2, z'

loop_
_atom_site_label
_atom_site_type_symbol
_atom_site_fract_x
_atom_site_fract_y
_atom_site_fract_z
_atom_site_U_iso_or_equiv
_atom_site_adp_type
_atom_site_occupancy
_atom_site_site_symmetry_order
_atom_site_calc_flag
_atom_site_refinement_flags_posn
_atom_site_refinement_flags_adp
C1 C -0.01221(9) 0.14662(9) 0.36981(6) 0.0170(3) Uani 1 1 d . .
H1 H -0.0849 0.1430 0.3605 0.020 Uiso 1 1 calc R U
C2 C 0.08443(9) 0.12313(10) 0.47656(6) 0.0170(3) Uani 1 1 d . .
C3 C 0.14142(9) 0.21419(10) 0.45579(7) 0.0177(3) Uani 1 1 d . .
C4 C 0.22891(9) 0.23936(11) 0.49044(7) 0.0209(3) Uani 1 1 d . .
H4 H 0.2544 0.1953 0.5250 0.025 Uiso 1 1 calc R U
C5 C 0.27824(10) 0.32830(11) 0.47434(7) 0.0244(3) Uani 1 1 d . .
H5 H 0.3370 0.3461 0.4984 0.029 Uiso 1 1 calc R U
C6 C 0.24148(11) 0.39177(11) 0.42276(7) 0.0254(3) Uani 1 1 d . .
H6 H 0.2757 0.4527 0.4116 0.031 Uiso 1 1 calc R U
C7 C 0.15575(10) 0.36710(10) 0.38758(7) 0.0223(3) Uani 1 1 d . .
H7 H 0.1318 0.4105 0.3521 0.027 Uiso 1 1 calc R U
C8 C 0.10443(9) 0.27819(10) 0.40439(7) 0.0178(3) Uani 1 1 d . .
C9 C -0.06213(9) 0.32792(10) 0.36857(7) 0.0189(3) Uani 1 1 d . .
C10 C -0.06553(10) 0.40671(10) 0.41681(7) 0.0234(3) Uani 1 1 d . .
H10 H -0.0170 0.4104 0.4522 0.028 Uiso 1 1 calc R U
C11 C -0.13943(11) 0.47969(11) 0.41325(8) 0.0293(3) Uani 1 1 d . .
H11 H -0.1405 0.5339 0.4457 0.035 Uiso 1 1 calc R U
C12 C -0.21171(11) 0.47389(11) 0.36269(9) 0.0308(3) Uani 1 1 d . .
H12 H -0.2622 0.5240 0.3603 0.037 Uiso 1 1 calc R U
C13 C -0.20994(11) 0.39484(11) 0.31571(8) 0.0288(3) Uani 1 1 d . .
H13 H -0.2601 0.3900 0.2815 0.035 Uiso 1 1 calc R U
C14 C -0.13523(10) 0.32216(11) 0.31810(7) 0.0232(3) Uani 1 1 d . .
H14 H -0.1341 0.2685 0.2852 0.028 Uiso 1 1 calc R U
C15 C 0.04038(10) 0.08468(10) 0.31248(7) 0.0189(3) Uani 1 1 d . .
C16 C 0.01371(11) -0.02730(10) 0.31736(7) 0.0239(3) Uani 1 1 d . .
H16A H -0.0584 -0.0347 0.3175 0.036 Uiso 1 1 calc R U
H16B H 0.0410 -0.0558 0.3601 0.036 Uiso 1 1 calc R U
H16C H 0.0413 -0.0636 0.2776 0.036 Uiso 1 1 calc R U
C17 C 0.01984(10) 0.12925(10) 0.24172(7) 0.0196(3) Uani 1 1 d . .
C18 C 0.08845(10) 0.19243(10) 0.20974(7) 0.0221(3) Uani 1 1 d . .
H18 H 0.1489 0.2079 0.2324 0.027 Uiso 1 1 calc R U
C19 C 0.06901(11) 0.23304(11) 0.14486(7) 0.0258(3) Uani 1 1 d . .
H19 H 0.1166 0.2754 0.1231 0.031 Uiso 1 1 calc R U
C20 C -0.01947(12) 0.21207(11) 0.11182(7) 0.0274(3) Uani 1 1 d . .
H20 H -0.0324 0.2396 0.0673 0.033 Uiso 1 1 calc R U
C21 C -0.08915(12) 0.15089(12) 0.14378(8) 0.0282(3) Uani 1 1 d . .
H21 H -0.1504 0.1373 0.1216 0.034 Uiso 1 1 calc R U
C22 C -0.06933(11) 0.10945(11) 0.20841(7) 0.0244(3) Uani 1 1 d . .
H22 H -0.1171 0.0672 0.2301 0.029 Uiso 1 1 calc R U
N1 N 0.00459(8) 0.10145(8) 0.43763(5) 0.0170(2) Uani 1 1 d . .
H1A H -0.0393 0.0582 0.4538 0.020 Uiso 1 1 calc R U
N2 N 0.01524(8) 0.25382(8) 0.37014(6) 0.0176(2) Uani 1 1 d . .
O1 O 0.10587(7) 0.07257(7) 0.52849(5) 0.0217(2) Uani 1 1 d . .
F1 F 0.14306(6) 0.09147(6) 0.32534(4) 0.0255(2) Uani 1 1 d . .

loop_
_atom_site_aniso_label
_atom_site_aniso_U_11
_atom_site_aniso_U_22
_atom_site_aniso_U_33
_atom_site_aniso_U_23
_atom_site_aniso_U_13
_atom_site_aniso_U_12
C1 0.0192(6) 0.0150(6) 0.0167(6) 0.0007(5) -0.0008(5) -0.0009(5)
C2 0.0187(6) 0.0165(6) 0.0156(6) -0.0022(5) 0.0027(5) 0.0029(5)
C3 0.0186(6) 0.0177(6) 0.0168(6) -0.0029(5) 0.0036(5) 0.0009(5)
C4 0.0192(6) 0.0231(7) 0.0204(6) -0.0027(5) 0.0006(5) 0.0019(5)
C5 0.0191(6) 0.0257(7) 0.0283(7) -0.0057(6) 0.0000(5) -0.0025(5)
C6 0.0231(7) 0.0202(7) 0.0330(7) -0.0021(6) 0.0053(6) -0.0052(5)
C7 0.0240(7) 0.0184(6) 0.0246(7) 0.0018(5) 0.0024(5) -0.0003(5)
C8 0.0185(6) 0.0168(6) 0.0179(6) -0.0034(5) 0.0021(5) 0.0009(5)
C9 0.0190(6) 0.0156(6) 0.0220(6) 0.0045(5) 0.0041(5) -0.0005(5)
C10 0.0238(7) 0.0202(7) 0.0263(7) -0.0004(5) 0.0039(6) -0.0016(5)
C11 0.0286(8) 0.0187(7) 0.0404(8) -0.0027(6) 0.0105(7) 0.0003(6)
C12 0.0225(7) 0.0217(7) 0.0481(9) 0.0068(6) 0.0065(7) 0.0048(6)
C13 0.0211(7) 0.0278(8) 0.0375(8) 0.0081(6) -0.0015(6) 0.0007(6)
C14 0.0246(7) 0.0205(7) 0.0244(7) 0.0032(5) 0.0003(6) -0.0001(5)
C15 0.0195(6) 0.0183(6) 0.0190(6) -0.0001(5) -0.0001(5) 0.0006(5)
C16 0.0332(8) 0.0179(7) 0.0205(7) -0.0008(5) 0.0022(6) 0.0003(6)
C17 0.0267(7) 0.0148(6) 0.0172(6) -0.0021(5) 0.0017(5) 0.0015(5)
C18 0.0258(7) 0.0191(7) 0.0215(7) -0.0008(5) 0.0012(5) 0.0001(5)
C19 0.0335(8) 0.0208(7) 0.0230(7) 0.0026(6) 0.0053(6) 0.0005(6)
C20 0.0409(8) 0.0228(7) 0.0186(7) 0.0022(5) -0.0022(6) 0.0048(6)
C21 0.0333(8) 0.0278(7) 0.0235(7) -0.0015(6) -0.0066(6) -0.0008(6)
C22 0.0296(7) 0.0214(7) 0.0222(7) -0.0003(5) -0.0006(6) -0.0035(6)
N1 0.0194(5) 0.0159(5) 0.0158(5) 0.0019(4) 0.0013(4) -0.0023(4)
N2 0.0188(5) 0.0141(5) 0.0200(5) 0.0007(4) -0.0008(4) -0.0001(4)
O1 0.0254(5) 0.0214(5) 0.0184(5) 0.0037(4) -0.0027(4) -0.0020(4)
F1 0.0238(4) 0.0280(4) 0.0245(4) 0.0008(3) -0.0001(3) 0.0031(3)

loop_
_atom_type_symbol
_atom_type_description
_atom_type_scat_dispersion_real
_atom_type_scat_dispersion_imag
_atom_type_scat_source
C C 0.0181 0.0091 'International Tables Vol C Tables 4.2.6.8 and 6.1.1.4'
H H 0.0000 0.0000 'International Tables Vol C Tables 4.2.6.8 and 6.1.1.4'
N N 0.0311 0.0180 'International Tables Vol C Tables 4.2.6.8 and 6.1.1.4'
O O 0.0492 0.0322 'International Tables Vol C Tables 4.2.6.8 and 6.1.1.4'
F F 0.0727 0.0534 'International Tables Vol C Tables 4.2.6.8 and 6.1.1.4'

loop_
_geom_angle_atom_site_label_1
_geom_angle_atom_site_label_2
_geom_angle_atom_site_label_3
_geom_angle
N2 C1 N1 110.50(10)
N2 C1 C15 113.26(10)
N1 C1 C15 111.01(10)
N2 C1 H1 107.3
N1 C1 H1 107.3
C15 C1 H1 107.3
O1 C2 N1 121.83(12)
O1 C2 C3 122.18(12)
N1 C2 C3 115.90(11)
C8 C3 C4 120.12(12)
C8 C3 C2 119.66(12)
C4 C3 C2 120.10(12)
C5 C4 C3 120.02(13)
C5 C4 H4 120.0
C3 C4 H4 120.0
C4 C5 C6 119.76(13)
C4 C5 H5 120.1
C6 C5 H5 120.1
C7 C6 C5 120.75(13)
C7 C6 H6 119.6
C5 C6 H6 119.6
C6 C7 C8 119.85(13)
C6 C7 H7 120.1
C8 C7 H7 120.1
C3 C8 C7 119.48(12)
C3 C8 N2 120.23(11)
C7 C8 N2 120.28(12)
C14 C9 C10 119.11(12)
C14 C9 N2 119.85(12)
C10 C9 N2 121.05(12)
C11 C10 C9 120.28(14)
C11 C10 H10 119.9
C9 C10 H10 119.9
C12 C11 C10 120.36(14)
C12 C11 H11 119.8
C10 C11 H11 119.8
C13 C12 C11 119.61(13)
C13 C12 H12 120.2
C11 C12 H12 120.2
C12 C13 C14 120.51(14)
C12 C13 H13 119.7
C14 C13 H13 119.7
C13 C14 C9 120.12(13)
C13 C14 H14 119.9
C9 C14 H14 119.9
F1 C15 C17 108.34(10)
F1 C15 C16 106.47(10)
C17 C15 C16 112.81(11)
F1 C15 C1 106.97(10)
C17 C15 C1 111.07(10)
C16 C15 C1 110.87(11)
C15 C16 H16A 109.5
C15 C16 H16B 109.5
H16A C16 H16B 109.5
C15 C16 H16C 109.5
H16A C16 H16C 109.5
H16B C16 H16C 109.5
C18 C17 C22 118.94(12)
C18 C17 C15 120.72(12)
C22 C17 C15 120.32(12)
C19 C18 C17 120.35(13)
C19 C18 H18 119.8
C17 C18 H18 119.8
C20 C19 C18 120.28(13)
C20 C19 H19 119.9
C18 C19 H19 119.9
C19 C20 C21 119.86(13)
C19 C20 H20 120.1
C21 C20 H20 120.1
C20 C21 C22 119.88(14)
C20 C21 H21 120.1
C22 C21 H21 120.1
C21 C22 C17 120.68(13)
C21 C22 H22 119.7
C17 C22 H22 119.7
C2 N1 C1 122.82(11)
C2 N1 H1A 118.6
C1 N1 H1A 118.6
C8 N2 C9 118.69(10)
C8 N2 C1 116.02(10)
C9 N2 C1 118.20(10)

loop_
_geom_bond_atom_site_label_1
_geom_bond_atom_site_label_2
_geom_bond_distance
C1 N2 1.4576(16)
C1 N1 1.4581(16)
C1 C15 1.5489(18)
C1 H1 1.0000
C2 O1 1.2390(16)
C2 N1 1.3471(17)
C2 C3 1.4796(18)
C3 C8 1.3954(19)
C3 C4 1.3995(18)
C4 C5 1.382(2)
C4 H4 0.9500
C5 C6 1.393(2)
C5 H5 0.9500
C6 C7 1.383(2)
C6 H6 0.9500
C7 C8 1.3979(19)
C7 H7 0.9500
C8 N2 1.4129(17)
C9 C14 1.3915(19)
C9 C10 1.3952(19)
C9 N2 1.4300(16)
C10 C11 1.387(2)
C10 H10 0.9500
C11 C12 1.385(2)
C11 H11 0.9500
C12 C13 1.381(2)
C12 H12 0.9500
C13 C14 1.391(2)
C13 H13 0.9500
C14 H14 0.9500
C15 F1 1.4135(15)
C15 C17 1.5149(18)
C15 C16 1.5188(18)
C16 H16A 0.9800
C16 H16B 0.9800
C16 H16C 0.9800
C17 C18 1.3907(19)
C17 C22 1.392(2)
C18 C19 1.389(2)
C18 H18 0.9500
C19 C20 1.384(2)
C19 H19 0.9500
C20 C21 1.385(2)
C20 H20 0.9500
C21 C22 1.390(2)
C21 H21 0.9500
C22 H22 0.9500
N1 H1A 0.8800
